data_8104249
loop_
_publ_author_name
'Hofmann, W.'

_publ_section_title
;
 Die Struktur der Minerale der Antimonitgruppe.
;
_journal_name_full
;
Zeitschrift fuer Kristallographie, Kristallgeometrie, Kristallphysik, 
Kristallchemie (-144,1977)
;
_journal_page_first 225
_journal_page_last 245
_journal_volume 86
_journal_year 1933
_chemical_formula_sum 'S3 Sb2'
_chemical_name_systematic 'Sb2 S3'
_space_group_IT_number 62
_symmetry_space_group_name_Hall '-P 2ac 2n'
_symmetry_space_group_name_H-M 'P n m a'
_cell_angle_alpha 90
_cell_angle_beta 90
_cell_angle_gamma 90
_cell_formula_units_Z 4
_cell_length_a 11.3
_cell_length_b 3.837
_cell_length_c 11.22
_cell_volume 486.478
_citation_journal_id_ASTM ZEKGAX
_cod_data_source_file Hofmann_ZEKGAX_1933_1722.cif
_cod_data_source_block S3Sb2
_cod_original_cell_volume 486.4779
_cod_database_code 8104249

loop_
_symmetry_equiv_pos_as_xyz
x,y,z
-x+1/2,-y,z+1/2
x+1/2,-y+1/2,-z+1/2
-x,y+1/2,-z
-x,-y,-z
x-1/2,y,-z-1/2
-x-1/2,y-1/2,z-1/2
x,-y-1/2,z

loop_
_atom_site_label
_atom_site_type_symbol
_atom_site_fract_x
_atom_site_fract_y
_atom_site_fract_z
_atom_site_occupancy
_atom_site_U_iso_or_equiv
Sb2 Sb+3 0.351 0.25 0.539 1 0.0
Sb1 Sb+3 0.031 0.25 0.328 1 0.0
S2 S-2 0.875 0.25 0.561 1 0.0
S1 S-2 0.047 0.25 0.883 1 0.0
S3 S-2 0.208 0.25 0.194 1 0.0
